data_7235834
loop_
_publ_author_name
'Zhao, Jun'
'Dong, Wen-Wen'
'Wu, Ya-Pan'
'Wang, Ye-Nan'
'Wang, Chao'
'Li, Dong-Sheng'
'Zhang, Qi-Chun'

_publ_section_title
;
 Two (3,6)-connected porous metal--organic frameworks based on linear
 trinuclear [Co3(COO)6] and paddlewheel dinuclear [Cu2(COO)4] SBUs: gas
 adsorption, photocatalytic behaviour, and magnetic properties
;
_journal_issue 13
_journal_name_full 'Journal of Materials Chemistry A'
_journal_page_first 6962
_journal_paper_doi 10.1039/C4TA06537A
_journal_volume 3
_journal_year 2015
_chemical_formula_sum 'C55 H56 Co3 N6 O16'
_chemical_formula_weight 1233.85
_space_group_IT_number 148
_space_group_name_Hall '-R 3'
_space_group_name_H-M_alt 'R -3 :H'
_symmetry_cell_setting trigonal
_symmetry_space_group_name_H-M 'R -3 :H'
_atom_sites_solution_hydrogens geom
_atom_sites_solution_primary direct
_atom_sites_solution_secondary difmap
_audit_creation_method SHELXL-97
_audit_update_record
;
2014-11-08 deposited with the CCDC.
2015-02-23 downloaded from the CCDC.
;
_cell_angle_alpha 90.00
_cell_angle_beta 90.00
_cell_angle_gamma 120.00
_cell_formula_units_Z 9
_cell_length_a 30.9719(12)
_cell_length_b 30.9719(12)
_cell_length_c 15.8055(12)
_cell_measurement_temperature 298(2)
_cell_volume 13130.3(12)
_computing_structure_refinement 'SHELXL-97 (Sheldrick, 1997)'
_computing_structure_solution 'SHELXS-97 (Sheldrick, 1990)'
_diffrn_ambient_temperature 298(2)
_diffrn_measured_fraction_theta_full 1.000
_diffrn_measured_fraction_theta_max 1.000
_diffrn_radiation_monochromator graphite
_diffrn_radiation_source 'fine-focus sealed tube'
_diffrn_radiation_type MoK\a
_diffrn_radiation_wavelength 0.71073
_diffrn_reflns_av_R_equivalents 0.0496
_diffrn_reflns_av_sigmaI/netI 0.0435
_diffrn_reflns_limit_h_max 39
_diffrn_reflns_limit_h_min -37
_diffrn_reflns_limit_k_max 32
_diffrn_reflns_limit_k_min -39
_diffrn_reflns_limit_l_max 20
_diffrn_reflns_limit_l_min -18
_diffrn_reflns_number 27454
_diffrn_reflns_theta_full 27.09
_diffrn_reflns_theta_max 27.09
_diffrn_reflns_theta_min 1.99
_exptl_absorpt_coefficient_mu 0.914
_exptl_absorpt_correction_T_max 0.9141
_exptl_absorpt_correction_T_min 0.8982
_exptl_absorpt_correction_type multi-scan
_exptl_crystal_colour red
_exptl_crystal_density_diffrn 1.404
_exptl_crystal_density_method 'not measured'
_exptl_crystal_description prism
_exptl_crystal_F_000 5733
_exptl_crystal_size_max 0.12
_exptl_crystal_size_mid 0.10
_exptl_crystal_size_min 0.10
_refine_diff_density_max 1.085
_refine_diff_density_min -0.572
_refine_diff_density_rms 0.101
_refine_ls_extinction_method none
_refine_ls_goodness_of_fit_ref 1.048
_refine_ls_hydrogen_treatment constr
_refine_ls_matrix_type full
_refine_ls_number_parameters 530
_refine_ls_number_reflns 6441
_refine_ls_number_restraints 1025
_refine_ls_restrained_S_all 0.984
_refine_ls_R_factor_all 0.0884
_refine_ls_R_factor_gt 0.0787
_refine_ls_shift/su_max 0.001
_refine_ls_shift/su_mean 0.000
_refine_ls_structure_factor_coef Fsqd
_refine_ls_weighting_details 'calc w=1/[\s^2^(Fo^2^)+(0.0000P)^2^+320.0000P] where P=(Fo^2^+2Fc^2^)/3'
_refine_ls_weighting_scheme calc
_refine_ls_wR_factor_gt 0.1720
_refine_ls_wR_factor_ref 0.1758
_reflns_number_gt 5505
_reflns_number_total 6441
_reflns_threshold_expression >2sigma(I)
_cod_data_source_file c4ta06537a2.cif
_cod_data_source_block x
_cod_depositor_comments
;
The following automatic conversions were performed:

data item '_symmetry_cell_setting' value 'Trigonal' was changed to
'trigonal' in accordance with the
/home/saulius/struct/COD-crude-data/automatic-downloads/DataCite-retrospective/RSC/depositions/lib/dictionaries/cif_core.dic
dictionary named 'cif_core.dic' version 2.4.2 last updated on
2011-04-26.

Automatic conversion script
Id: cif_fix_values 6909 2019-04-08 15:41:33Z antanas 
;
_cod_original_sg_symbol_H-M R-3
_cod_database_code 7235834

loop_
_symmetry_equiv_pos_as_xyz
'x, y, z'
'-y, x-y, z'
'-x+y, -x, z'
'x+2/3, y+1/3, z+1/3'
'-y+2/3, x-y+1/3, z+1/3'
'-x+y+2/3, -x+1/3, z+1/3'
'x+1/3, y+2/3, z+2/3'
'-y+1/3, x-y+2/3, z+2/3'
'-x+y+1/3, -x+2/3, z+2/3'
'-x, -y, -z'
'y, -x+y, -z'
'x-y, x, -z'
'-x+2/3, -y+1/3, -z+1/3'
'y+2/3, -x+y+1/3, -z+1/3'
'x-y+2/3, x+1/3, -z+1/3'
'-x+1/3, -y+2/3, -z+2/3'
'y+1/3, -x+y+2/3, -z+2/3'
'x-y+1/3, x+2/3, -z+2/3'

loop_
_atom_site_label
_atom_site_type_symbol
_atom_site_fract_x
_atom_site_fract_y
_atom_site_fract_z
_atom_site_U_iso_or_equiv
_atom_site_adp_type
_atom_site_occupancy
_atom_site_symmetry_multiplicity
_atom_site_calc_flag
_atom_site_refinement_flags
_atom_site_disorder_assembly
_atom_site_disorder_group
Co1 Co 0.8333 0.1667 0.6667 0.02113(19) Uani 1 2 d S . .
Co2 Co 0.91781(2) 0.12207(2) 0.68846(4) 0.02670(17) Uani 1 1 d D . .
C1 C 0.95382(17) 0.22456(17) 0.4781(3) 0.0249(9) Uani 1 1 d . A .
C2 C 0.99314(17) 0.21707(17) 0.4584(3) 0.0260(10) Uani 1 1 d . . .
H2 H 0.9978 0.1942 0.4893 0.031 Uiso 1 1 calc R . .
C3 C 1.02559(17) 0.24330(18) 0.3929(3) 0.0254(9) Uani 1 1 d . . .
C4 C 1.01845(18) 0.27737(19) 0.3468(3) 0.0305(11) Uani 1 1 d . . .
H4 H 1.0409 0.2958 0.3043 0.037 Uiso 1 1 calc R . .
C5 C 0.97822(19) 0.28434(19) 0.3631(3) 0.0323(11) Uani 1 1 d . . .
C6 C 0.94591(18) 0.25726(19) 0.4295(3) 0.0302(10) Uani 1 1 d . . .
H6 H 0.9187 0.2613 0.4411 0.036 Uiso 1 1 calc R . .
C7 C 0.9691(2) 0.3176(2) 0.3070(3) 0.0351(12) Uani 1 1 d . . .
C8 C 0.9217(2) 0.3026(2) 0.2771(4) 0.0531(17) Uani 1 1 d . . .
H8 H 0.8949 0.2726 0.2956 0.064 Uiso 1 1 calc R . .
C9 C 0.9137(2) 0.3318(2) 0.2197(4) 0.0514(17) Uani 1 1 d . . .
H9 H 0.8817 0.3211 0.1998 0.062 Uiso 1 1 calc R . .
C10 C 0.9533(2) 0.3771(2) 0.1915(3) 0.0352(12) Uani 1 1 d . . .
C11 C 1.0001(2) 0.3924(2) 0.2232(4) 0.0389(13) Uani 1 1 d . . .
H11 H 1.0268 0.4228 0.2061 0.047 Uiso 1 1 calc R . .
C12 C 1.0082(2) 0.3631(2) 0.2803(4) 0.0389(13) Uani 1 1 d . . .
H12 H 1.0401 0.3740 0.3008 0.047 Uiso 1 1 calc R . .
C13 C 0.92161(17) 0.19659(17) 0.5534(3) 0.0257(10) Uani 1 1 d . . .
C14 C 1.06565(18) 0.23216(18) 0.3707(3) 0.0274(10) Uani 1 1 d . . .
C15 C 0.9443(2) 0.4077(2) 0.1274(3) 0.0341(11) Uani 1 1 d . . .
N1 N 1.0663(3) 0.1844(4) 0.6194(5) 0.069(2) Uani 0.819(15) 1 d PDU A 1
C16 C 1.0745(5) 0.1469(5) 0.5774(8) 0.093(4) Uani 0.819(15) 1 d PDU A 1
H16A H 1.0972 0.1621 0.5310 0.140 Uiso 0.819(15) 1 calc PR A 1
H16B H 1.0434 0.1204 0.5566 0.140 Uiso 0.819(15) 1 calc PR A 1
H16C H 1.0885 0.1338 0.6171 0.140 Uiso 0.819(15) 1 calc PR A 1
C17 C 1.1051(4) 0.2362(5) 0.6089(9) 0.093(4) Uani 0.819(15) 1 d PDU A 1
H17A H 1.1041 0.2468 0.5522 0.140 Uiso 0.819(15) 1 calc PR A 1
H17B H 1.1371 0.2393 0.6194 0.140 Uiso 0.819(15) 1 calc PR A 1
H17C H 1.0997 0.2566 0.6482 0.140 Uiso 0.819(15) 1 calc PR A 1
C18 C 1.0244(4) 0.1722(4) 0.6568(9) 0.060(3) Uani 0.819(15) 1 d PDU A 1
H18 H 1.0209 0.1982 0.6783 0.072 Uiso 0.819(15) 1 calc PR A 1
O7 O 0.9881(2) 0.1291(3) 0.6672(11) 0.056(2) Uani 0.819(15) 1 d PDU A 1
N1' N 1.0596(14) 0.1564(16) 0.623(3) 0.072(6) Uani 0.181(15) 1 d PDU A 2
C16' C 1.050(2) 0.1099(19) 0.583(3) 0.087(9) Uani 0.181(15) 1 d PDU A 2
H16D H 1.0165 0.0932 0.5600 0.130 Uiso 0.181(15) 1 calc PR A 2
H16E H 1.0530 0.0888 0.6236 0.130 Uiso 0.181(15) 1 calc PR A 2
H16F H 1.0733 0.1172 0.5377 0.130 Uiso 0.181(15) 1 calc PR A 2
C17' C 1.1050(15) 0.204(2) 0.605(4) 0.080(9) Uani 0.181(15) 1 d PDU A 2
H17D H 1.1332 0.2028 0.6287 0.121 Uiso 0.181(15) 1 calc PR A 2
H17E H 1.1025 0.2305 0.6304 0.121 Uiso 0.181(15) 1 calc PR A 2
H17F H 1.1092 0.2085 0.5453 0.121 Uiso 0.181(15) 1 calc PR A 2
C18' C 1.0226(18) 0.157(2) 0.661(5) 0.068(6) Uani 0.181(15) 1 d PDU A 2
H18A H 1.0262 0.1861 0.6835 0.082 Uiso 0.181(15) 1 calc PR A 2
O7' O 0.9820(13) 0.117(2) 0.666(6) 0.067(6) Uani 0.181(15) 1 d PDU A 2
N2 N 0.9071(4) 0.0607(3) 0.7638(5) 0.045(3) Uani 0.50 1 d PGU A .
C19 C 0.8830(4) 0.0518(3) 0.8414(5) 0.056(3) Uani 0.50 1 d PGU . .
H19A H 0.8748 0.0755 0.8642 0.067 Uiso 0.50 1 d PR A .
C20 C 0.8708(4) 0.0084(4) 0.8860(5) 0.068(3) Uani 0.50 1 d PGU A .
H20A H 0.8541 0.0023 0.9396 0.082 Uiso 0.50 1 d PR . .
C21 C 0.8827(4) -0.0259(3) 0.8531(6) 0.067(3) Uani 0.50 1 d PGDU . .
C22 C 0.9068(4) -0.0170(3) 0.7754(6) 0.064(3) Uani 0.50 1 d PGU A .
H22A H 0.9150 -0.0408 0.7527 0.077 Uiso 0.50 1 d PR . .
C23 C 0.9190(4) 0.0263(3) 0.7308(5) 0.056(3) Uani 0.50 1 d PGU . .
H23A H 0.9357 0.0325 0.6772 0.067 Uiso 0.50 1 d PR A .
C24 C 0.8695(8) -0.0769(6) 0.8940(18) 0.062(4) Uani 0.25 1 d PDU A 1
H24A H 0.8450 -0.0848 0.9382 0.074 Uiso 0.25 1 calc PR A 1
H24B H 0.8548 -0.1029 0.8514 0.074 Uiso 0.25 1 calc PR A 1
C25 C 0.9161(8) -0.0765(9) 0.9323(11) 0.052(4) Uani 0.25 1 d PDU A 1
H25A H 0.9356 -0.0790 0.8866 0.063 Uiso 0.25 1 calc PR A 1
H25B H 0.9366 -0.0448 0.9604 0.063 Uiso 0.25 1 calc PR A 1
C26 C 0.9034(11) -0.1190(9) 0.9962(13) 0.062(4) Uani 0.25 1 d PDU A 1
H26A H 0.9342 -0.1144 1.0204 0.075 Uiso 0.25 1 calc PR A 1
H26B H 0.8877 -0.1505 0.9661 0.075 Uiso 0.25 1 calc PR A 1
C24' C 0.8900(13) -0.0566(7) 0.9241(13) 0.076(4) Uani 0.25 1 d PDU A 2
H24C H 0.9254 -0.0427 0.9337 0.091 Uiso 0.25 1 calc PR A 2
H24D H 0.8755 -0.0528 0.9760 0.091 Uiso 0.25 1 calc PR A 2
C25' C 0.8665(13) -0.1129(7) 0.9046(9) 0.073(4) Uani 0.25 1 d PDU A 2
H25C H 0.8305 -0.1288 0.9004 0.088 Uiso 0.25 1 calc PR A 2
H25D H 0.8795 -0.1181 0.8521 0.088 Uiso 0.25 1 calc PR A 2
C26' C 0.8818(12) -0.1337(11) 0.9807(7) 0.065(5) Uani 0.25 1 d PDU A 2
H26C H 0.9176 -0.1205 0.9783 0.078 Uiso 0.25 1 calc PR A 2
H26D H 0.8659 -0.1697 0.9748 0.078 Uiso 0.25 1 calc PR A 2
C27 C 0.8686(4) -0.1218(4) 1.0690(5) 0.061(3) Uani 0.50 1 d PGDU . .
C28 C 0.8172(4) -0.1427(4) 1.0759(5) 0.072(3) Uani 0.50 1 d PGU . .
H28A H 0.7959 -0.1632 1.0311 0.087 Uiso 0.50 1 d PR . .
C29 C 0.7968(3) -0.1340(4) 1.1477(6) 0.074(4) Uani 0.50 1 d PGU . .
H29A H 0.7613 -0.1484 1.1524 0.088 Uiso 0.50 1 d PR . .
N3 N 0.8277(4) -0.1043(4) 1.2126(5) 0.051(3) Uani 0.50 1 d PGU . .
C30 C 0.8791(3) -0.0834(4) 1.2057(5) 0.068(3) Uani 0.50 1 d PGU . .
H30A H 0.9004 -0.0630 1.2505 0.081 Uiso 0.50 1 d PR . .
C31 C 0.8995(3) -0.0922(4) 1.1339(7) 0.086(6) Uani 0.50 1 d PG . .
H31A H 0.9350 -0.0777 1.1291 0.103 Uiso 0.50 1 d PR . .
O1 O 0.88253(13) 0.19732(14) 0.5659(2) 0.0329(8) Uani 1 1 d . A .
O2 O 0.93846(15) 0.17466(16) 0.5975(3) 0.0479(11) Uani 1 1 d . A .
O3 O 0.98078(14) 0.44364(13) 0.0942(2) 0.0361(8) Uani 1 1 d . . .
O4 O 1.10114(12) 0.26089(12) 0.3221(2) 0.0274(7) Uani 1 1 d . . .
O5 O 1.06208(15) 0.19226(14) 0.3957(3) 0.0426(10) Uani 1 1 d . . .
O6 O 0.89846(15) 0.39384(17) 0.1148(3) 0.0535(12) Uani 1 1 d . . .
N1S N 0.7523(14) 0.1555(11) 0.210(2) 0.205(8) Uani 0.50 1 d PDU B 1
C1S C 0.7844(15) 0.1433(16) 0.261(3) 0.246(11) Uani 0.50 1 d PDU B 1
H1SA H 0.7771 0.1100 0.2478 0.369 Uiso 0.50 1 calc PR B 1
H1SB H 0.7783 0.1453 0.3201 0.369 Uiso 0.50 1 calc PR B 1
H1SC H 0.8187 0.1664 0.2483 0.369 Uiso 0.50 1 calc PR B 1
C2S C 0.7026(13) 0.1118(14) 0.199(4) 0.227(11) Uani 0.50 1 d PDU B 1
H2SA H 0.6917 0.1106 0.1423 0.341 Uiso 0.50 1 calc PR B 1
H2SB H 0.6797 0.1138 0.2377 0.341 Uiso 0.50 1 calc PR B 1
H2SC H 0.7041 0.0821 0.2112 0.341 Uiso 0.50 1 calc PR B 1
C3S C 0.7606(12) 0.1860(13) 0.148(2) 0.223(9) Uani 0.50 1 d PDU B 1
H3SA H 0.7364 0.1817 0.1089 0.268 Uiso 0.50 1 calc PR B 1
O1S O 0.8046(11) 0.2217(11) 0.146(2) 0.249(9) Uani 0.50 1 d PDU B 1
N1S' N 0.7660(15) 0.1845(11) 0.228(2) 0.233(9) Uani 0.50 1 d PDU C 2
C1S' C 0.7843(15) 0.2369(13) 0.207(3) 0.232(10) Uani 0.50 1 d PDU C 2
H1SD H 0.8193 0.2562 0.2195 0.348 Uiso 0.50 1 calc PR C 2
H1SE H 0.7667 0.2492 0.2400 0.348 Uiso 0.50 1 calc PR C 2
H1SF H 0.7790 0.2396 0.1480 0.348 Uiso 0.50 1 calc PR C 2
C2S' C 0.7874(16) 0.1802(15) 0.309(3) 0.235(11) Uani 0.50 1 d PDU C 2
H2SD H 0.7653 0.1763 0.3542 0.352 Uiso 0.50 1 calc PR C 2
H2SE H 0.8190 0.2099 0.3176 0.352 Uiso 0.50 1 calc PR C 2
H2SF H 0.7921 0.1518 0.3065 0.352 Uiso 0.50 1 calc PR C 2
C3S' C 0.7604(17) 0.1464(12) 0.186(3) 0.236(10) Uani 0.50 1 d PDU C 2
H3SB H 0.7807 0.1490 0.1405 0.283 Uiso 0.50 1 calc PR C 2
O1S' O 0.7253(13) 0.1056(10) 0.211(3) 0.264(11) Uani 0.50 1 d PDU C 2

loop_
_atom_site_aniso_label
_atom_site_aniso_U_11
_atom_site_aniso_U_22
_atom_site_aniso_U_33
_atom_site_aniso_U_23
_atom_site_aniso_U_13
_atom_site_aniso_U_12
Co1 0.0181(4) 0.0213(4) 0.0209(4) -0.0013(3) 0.0018(3) 0.0075(3)
Co2 0.0263(3) 0.0244(3) 0.0270(3) 0.0005(3) -0.0020(3) 0.0108(3)
C1 0.022(2) 0.023(2) 0.027(2) 0.0033(18) 0.0052(18) 0.0095(19)
C2 0.024(2) 0.025(2) 0.028(2) 0.0036(18) 0.0029(18) 0.0115(19)
C3 0.024(2) 0.029(2) 0.023(2) 0.0033(18) 0.0039(18) 0.012(2)
C4 0.028(2) 0.032(3) 0.027(2) 0.010(2) 0.0071(19) 0.012(2)
C5 0.033(3) 0.029(3) 0.036(3) 0.010(2) 0.002(2) 0.016(2)
C6 0.023(2) 0.034(3) 0.036(3) 0.007(2) 0.005(2) 0.017(2)
C7 0.032(3) 0.040(3) 0.036(3) 0.014(2) 0.008(2) 0.020(2)
C8 0.038(3) 0.045(3) 0.069(4) 0.033(3) 0.001(3) 0.015(3)
C9 0.031(3) 0.047(4) 0.068(4) 0.025(3) -0.006(3) 0.013(3)
C10 0.035(3) 0.034(3) 0.037(3) 0.011(2) 0.001(2) 0.018(2)
C11 0.030(3) 0.036(3) 0.044(3) 0.016(2) 0.005(2) 0.012(2)
C12 0.028(3) 0.047(3) 0.042(3) 0.014(3) 0.004(2) 0.019(2)
C13 0.025(2) 0.023(2) 0.026(2) 0.0019(18) 0.0038(18) 0.0096(19)
C14 0.026(2) 0.029(2) 0.026(2) -0.0018(19) 0.0006(19) 0.014(2)
C15 0.041(3) 0.033(3) 0.033(3) 0.008(2) 0.000(2) 0.021(2)
N1 0.042(4) 0.091(6) 0.072(4) 0.021(5) 0.013(3) 0.032(4)
C16 0.074(7) 0.107(9) 0.115(8) 0.011(7) 0.024(6) 0.057(6)
C17 0.047(5) 0.108(9) 0.104(8) 0.017(7) 0.012(5) 0.023(6)
C18 0.040(4) 0.083(6) 0.066(5) 0.016(5) 0.003(4) 0.037(4)
O7 0.044(4) 0.064(5) 0.075(4) 0.018(5) 0.008(4) 0.039(4)
N1' 0.050(8) 0.089(9) 0.078(8) 0.014(9) 0.022(7) 0.034(8)
C16' 0.059(12) 0.097(13) 0.090(13) 0.014(13) 0.015(12) 0.029(12)
C17' 0.048(11) 0.098(13) 0.083(12) 0.010(13) 0.015(11) 0.027(12)
C18' 0.048(8) 0.088(10) 0.075(8) 0.017(9) 0.010(8) 0.038(8)
O7' 0.050(8) 0.082(10) 0.075(8) 0.018(9) 0.013(8) 0.038(8)
N2 0.056(6) 0.052(5) 0.037(5) 0.009(4) -0.001(4) 0.035(5)
C19 0.074(7) 0.051(6) 0.042(6) 0.009(5) 0.005(5) 0.032(5)
C20 0.088(6) 0.061(6) 0.048(5) 0.018(5) 0.009(5) 0.032(5)
C21 0.089(6) 0.056(5) 0.055(5) 0.019(5) 0.007(5) 0.037(5)
C22 0.089(6) 0.055(5) 0.054(5) 0.017(5) 0.008(5) 0.040(5)
C23 0.080(6) 0.048(5) 0.047(5) 0.012(5) 0.003(5) 0.037(5)
C24 0.089(7) 0.052(6) 0.049(6) 0.019(6) 0.008(6) 0.039(6)
C25 0.082(7) 0.053(6) 0.046(6) 0.019(5) 0.014(6) 0.052(5)
C26 0.087(8) 0.062(7) 0.049(7) 0.013(6) 0.016(7) 0.047(6)
C24' 0.097(7) 0.067(6) 0.053(6) 0.015(6) 0.015(6) 0.033(6)
C25' 0.091(7) 0.069(6) 0.054(6) 0.020(6) 0.012(6) 0.037(6)
C26' 0.092(8) 0.061(7) 0.055(7) 0.017(6) 0.018(7) 0.047(6)
C27 0.090(6) 0.060(5) 0.054(5) 0.018(5) 0.020(5) 0.053(5)
C28 0.097(6) 0.064(5) 0.055(5) 0.004(5) 0.018(5) 0.039(5)
C29 0.094(8) 0.070(7) 0.050(6) 0.003(6) 0.021(6) 0.035(6)
N3 0.066(7) 0.050(6) 0.042(6) 0.005(5) 0.015(5) 0.032(5)
C30 0.081(7) 0.074(7) 0.055(6) 0.006(6) 0.018(6) 0.044(6)
C31 0.096(14) 0.104(15) 0.091(13) 0.026(11) 0.045(11) 0.074(13)
O1 0.0283(18) 0.043(2) 0.0313(18) 0.0086(15) 0.0095(14) 0.0204(17)
O2 0.038(2) 0.066(3) 0.051(2) 0.034(2) 0.0202(18) 0.034(2)
O3 0.042(2) 0.0318(19) 0.036(2) 0.0108(16) -0.0006(16) 0.0191(17)
O4 0.0220(16) 0.0297(17) 0.0290(17) 0.0045(14) 0.0039(13) 0.0117(14)
O5 0.044(2) 0.036(2) 0.056(2) 0.0153(18) 0.0228(19) 0.0274(19)
O6 0.039(2) 0.061(3) 0.060(3) 0.033(2) -0.002(2) 0.025(2)
N1S 0.216(16) 0.198(18) 0.249(16) 0.093(15) 0.145(14) 0.139(15)
C1S 0.248(18) 0.22(2) 0.259(19) 0.113(17) 0.118(17) 0.112(18)
C2S 0.229(19) 0.218(19) 0.266(18) 0.090(16) 0.125(18) 0.136(17)
C3S 0.232(16) 0.209(18) 0.247(17) 0.112(15) 0.133(15) 0.124(16)
O1S 0.250(17) 0.225(18) 0.256(17) 0.104(15) 0.116(16) 0.107(16)
N1S' 0.229(15) 0.226(18) 0.265(16) 0.096(16) 0.136(15) 0.130(16)
C1S' 0.225(17) 0.223(19) 0.272(19) 0.093(17) 0.142(16) 0.129(17)
C2S' 0.244(18) 0.227(19) 0.246(19) 0.102(17) 0.127(17) 0.127(17)
C3S' 0.234(16) 0.221(18) 0.257(17) 0.102(15) 0.130(15) 0.116(16)
O1S' 0.261(19) 0.240(18) 0.274(17) 0.091(16) 0.120(17) 0.113(17)

loop_
_atom_type_symbol
_atom_type_description
_atom_type_scat_dispersion_real
_atom_type_scat_dispersion_imag
_atom_type_scat_source
C C 0.0033 0.0016 'International Tables Vol C Tables 4.2.6.8 and 6.1.1.4'
H H 0.0000 0.0000 'International Tables Vol C Tables 4.2.6.8 and 6.1.1.4'
N N 0.0061 0.0033 'International Tables Vol C Tables 4.2.6.8 and 6.1.1.4'
O O 0.0106 0.0060 'International Tables Vol C Tables 4.2.6.8 and 6.1.1.4'
Co Co 0.3494 0.9721 'International Tables Vol C Tables 4.2.6.8 and 6.1.1.4'

loop_
_geom_angle_atom_site_label_1
_geom_angle_atom_site_label_2
_geom_angle_atom_site_label_3
_geom_angle
_geom_angle_site_symmetry_1
_geom_angle_site_symmetry_3
O1 Co1 O1 179.996(1) . 13_656
O1 Co1 O3 85.84(14) . 17
O1 Co1 O3 94.16(14) 13_656 17
O1 Co1 O3 94.15(14) . 8_645
O1 Co1 O3 85.85(14) 13_656 8_645
O3 Co1 O3 179.992(2) 17 8_645
O1 Co1 O4 95.63(13) . 12_546
O1 Co1 O4 84.37(13) 13_656 12_546
O3 Co1 O4 89.40(13) 17 12_546
O3 Co1 O4 90.60(13) 8_645 12_546
O1 Co1 O4 84.37(13) . 6_665
O1 Co1 O4 95.62(13) 13_656 6_665
O3 Co1 O4 90.60(13) 17 6_665
O3 Co1 O4 89.40(13) 8_645 6_665
O4 Co1 O4 180.00(16) 12_546 6_665
O6 Co2 O2 93.4(2) 8_645 .
O6 Co2 O7' 102(2) 8_645 .
O2 Co2 O7' 91(2) . .
O6 Co2 O7 96.0(4) 8_645 .
O2 Co2 O7 84.8(4) . .
O7' Co2 O7 9.0(16) . .
O6 Co2 N2 96.5(3) 8_645 .
O2 Co2 N2 164.7(3) . .
O7' Co2 N2 75.9(19) . .
O7 Co2 N2 82.6(4) . .
O6 Co2 N3 85.0(8) 8_645 11_667
O2 Co2 N3 178.2(12) . 11_667
O7' Co2 N3 90(2) . 11_667
O7 Co2 N3 96.2(12) . 11_667
N2 Co2 N3 17.0(13) . 11_667
O6 Co2 O4 100.79(16) 8_645 12_546
O2 Co2 O4 92.47(14) . 12_546
O7' Co2 O4 156(2) . 12_546
O7 Co2 O4 163.2(4) . 12_546
N2 Co2 O4 97.1(3) . 12_546
N3 Co2 O4 87.0(10) 11_667 12_546
O6 Co2 O5 160.51(17) 8_645 12_546
O2 Co2 O5 93.43(18) . 12_546
O7' Co2 O5 96(2) . 12_546
O7 Co2 O5 102.8(4) . 12_546
N2 Co2 O5 81.0(3) . 12_546
N3 Co2 O5 87.9(5) 11_667 12_546
O4 Co2 O5 60.69(13) 12_546 12_546
O6 Co2 C14 130.83(18) 8_645 12_546
O2 Co2 C14 95.56(17) . 12_546
O7' Co2 C14 126(2) . 12_546
O7 Co2 C14 132.9(4) . 12_546
N2 Co2 C14 86.7(3) . 12_546
N3 Co2 C14 84.9(5) 11_667 12_546
O4 Co2 C14 30.70(14) 12_546 12_546
O5 Co2 C14 30.12(14) 12_546 12_546
C2 C1 C6 119.2(4) . .
C2 C1 C13 117.7(4) . .
C6 C1 C13 123.1(4) . .
C1 C2 C3 120.7(4) . .
C1 C2 H2 119.6 . .
C3 C2 H2 119.6 . .
C4 C3 C2 119.5(4) . .
C4 C3 C14 121.4(4) . .
C2 C3 C14 119.0(4) . .
C3 C4 C5 121.1(4) . .
C3 C4 H4 119.5 . .
C5 C4 H4 119.5 . .
C4 C5 C6 118.2(4) . .
C4 C5 C7 119.4(4) . .
C6 C5 C7 122.2(5) . .
C1 C6 C5 121.2(4) . .
C1 C6 H6 119.4 . .
C5 C6 H6 119.4 . .
C8 C7 C12 118.6(5) . .
C8 C7 C5 120.5(5) . .
C12 C7 C5 120.8(5) . .
C7 C8 C9 120.6(5) . .
C7 C8 H8 119.7 . .
C9 C8 H8 119.7 . .
C8 C9 C10 120.7(5) . .
C8 C9 H9 119.6 . .
C10 C9 H9 119.6 . .
C11 C10 C9 118.4(5) . .
C11 C10 C15 121.5(5) . .
C9 C10 C15 120.1(5) . .
C10 C11 C12 120.9(5) . .
C10 C11 H11 119.5 . .
C12 C11 H11 119.5 . .
C7 C12 C11 120.7(5) . .
C7 C12 H12 119.6 . .
C11 C12 H12 119.6 . .
O1 C13 O2 126.6(4) . .
O1 C13 C1 119.0(4) . .
O2 C13 C1 114.4(4) . .
O5 C14 O4 120.1(4) . .
O5 C14 C3 119.0(4) . .
O4 C14 C3 120.7(4) . .
O5 C14 Co2 60.3(3) . 11_666
O4 C14 Co2 60.2(2) . 11_666
C3 C14 Co2 169.3(3) . 11_666
O3 C15 O6 126.7(5) . .
O3 C15 C10 118.6(5) . .
O6 C15 C10 114.7(5) . .
C18 N1 C17 121.8(9) . .
C18 N1 C16 121.4(9) . .
C17 N1 C16 116.4(9) . .
O7 C18 N1 127.0(11) . .
O7 C18 H18 116.5 . .
N1 C18 H18 116.5 . .
C18 O7 Co2 117.4(6) . .
C18' N1' C17' 120(4) . .
C18' N1' C16' 117(4) . .
C17' N1' C16' 121(4) . .
N1' C16' H16D 109.5 . .
N1' C16' H16E 109.5 . .
H16D C16' H16E 109.5 . .
N1' C16' H16F 109.5 . .
H16D C16' H16F 109.5 . .
H16E C16' H16F 109.5 . .
N1' C17' H17D 109.5 . .
N1' C17' H17E 109.5 . .
H17D C17' H17E 109.5 . .
N1' C17' H17F 109.5 . .
H17D C17' H17F 109.5 . .
H17E C17' H17F 109.5 . .
O7' C18' N1' 119(4) . .
O7' C18' H18A 120.7 . .
N1' C18' H18A 120.7 . .
C18' O7' Co2 117(3) . .
N3 N2 C30 112(4) 11_667 11_667
N3 N2 C19 37(4) 11_667 .
C30 N2 C19 76(2) 11_667 .
N3 N2 C23 155(4) 11_667 .
C30 N2 C23 50.3(19) 11_667 .
C19 N2 C23 120.0 . .
N3 N2 Co2 83(4) 11_667 .
C30 N2 Co2 157(2) 11_667 .
C19 N2 Co2 120.0(4) . .
C23 N2 Co2 119.6(4) . .
C29 C19 N3 93(4) 11_667 11_667
C29 C19 C20 120(3) 11_667 .
N3 C19 C20 142(3) 11_667 .
C29 C19 N2 117(3) 11_667 .
N3 C19 N2 23(3) 11_667 .
C20 C19 N2 120.0 . .
C29 C19 C28 66(2) 11_667 11_667
N3 C19 C28 159(4) 11_667 11_667
C20 C19 C28 57.5(14) . 11_667
N2 C19 C28 177.5(14) . 11_667
C29 C19 C30 157(4) 11_667 11_667
N3 C19 C30 64(3) 11_667 11_667
C20 C19 C30 82.2(15) . 11_667
N2 C19 C30 40.9(13) . 11_667
C28 C19 C30 137(3) 11_667 11_667
C29 C19 C27 113(2) 11_667 11_667
N3 C19 C27 154(3) 11_667 11_667
C20 C19 C27 19.9(5) . 11_667
N2 C19 C27 130.6(5) . 11_667
C28 C19 C27 47.0(15) 11_667 11_667
C30 C19 C27 89.8(14) 11_667 11_667
C29 C19 C31 156(3) 11_667 11_667
N3 C19 C31 110(3) 11_667 11_667
C20 C19 C31 38.9(10) . 11_667
N2 C19 C31 87.4(9) . 11_667
C28 C19 C31 90.3(17) 11_667 11_667
C30 C19 C31 46.5(11) 11_667 11_667
C27 C19 C31 43.2(9) 11_667 11_667
C29 C19 H19A 18.5 11_667 .
N3 C19 H19A 97.2 11_667 .
C20 C19 H19A 120.0 . .
N2 C19 H19A 120.0 . .
C28 C19 H19A 62.5 11_667 .
C30 C19 H19A 153.1 11_667 .
C27 C19 H19A 106.8 11_667 .
C31 C19 H19A 145.4 11_667 .
C27 C20 C31 88.8(13) 11_667 11_667
C27 C20 C28 75.1(14) 11_667 11_667
C31 C20 C28 138.6(18) 11_667 11_667
C27 C20 C21 101.7(12) 11_667 .
C31 C20 C21 43.5(14) 11_667 .
C28 C20 C21 175.5(15) 11_667 .
C27 C20 C19 120.6(12) 11_667 .
C31 C20 C19 94.0(16) 11_667 .
C28 C20 C19 64.5(15) 11_667 .
C21 C20 C19 120.0 . .
C27 C20 C30 124.4(15) 11_667 11_667
C31 C20 C30 46.5(11) 11_667 11_667
C28 C20 C30 114(2) 11_667 11_667
C21 C20 C30 70.0(13) . 11_667
C19 C20 C30 51.7(13) . 11_667
C27 C20 C29 111.6(13) 11_667 11_667
C31 C20 C29 117(2) 11_667 11_667
C28 C20 C29 43.0(11) 11_667 11_667
C21 C20 C29 141.4(11) . 11_667
C19 C20 C29 23.6(12) . 11_667
C30 C20 C29 75.2(14) 11_667 11_667
C27 C20 H20A 44.5 11_667 .
C31 C20 H20A 130.9 11_667 .
C28 C20 H20A 55.5 11_667 .
C21 C20 H20A 120.0 . .
C19 C20 H20A 120.0 . .
C30 C20 H20A 164.2 11_667 .
C29 C20 H20A 97.8 11_667 .
C31 C21 C20 57(2) 11_667 .
C31 C21 C22 85.0(18) 11_667 .
C20 C21 C22 120.0 . .
C31 C21 C24' 103.3(15) 11_667 .
C20 C21 C24' 111.8(12) . .
C22 C21 C24' 122.0(15) . .
C31 C21 C24 132.5(16) 11_667 .
C20 C21 C24 125.8(13) . .
C22 C21 C24 114.1(13) . .
C24' C21 C24 29.4(12) . .
C31 C21 C27 54.7(18) 11_667 11_667
C20 C21 C27 25.3(4) . 11_667
C22 C21 C27 135.9(5) . 11_667
C24' C21 C27 87.5(11) . 11_667
C24 C21 C27 106.9(13) . 11_667
C31 C21 C30 42.7(12) 11_667 11_667
C20 C21 C30 67.7(13) . 11_667
C22 C21 C30 53.9(11) . 11_667
C24' C21 C30 142.4(14) . 11_667
C24 C21 C30 163.5(17) . 11_667
C27 C21 C30 82.5(11) 11_667 11_667
C23 C22 C21 120.0 . .
C23 C22 C30 41.8(11) . 11_667
C21 C22 C30 81.0(14) . 11_667
C23 C22 C31 93.0(12) . 11_667
C21 C22 C31 36.7(11) . 11_667
C30 C22 C31 51.2(9) 11_667 11_667
C23 C22 H22A 120.0 . .
C21 C22 H22A 120.0 . .
C30 C22 H22A 154.5 11_667 .
C31 C22 H22A 138.7 11_667 .
C30 C23 C22 79(2) 11_667 .
C30 C23 N2 47(2) 11_667 .
C22 C23 N2 120.0 . .
C30 C23 H23A 151.1 11_667 .
C22 C23 H23A 120.0 . .
N2 C23 H23A 120.0 . .
C25 C24 C21 112.4(11) . .
C25 C24 H24A 109.1 . .
C21 C24 H24A 109.1 . .
C25 C24 H24B 109.1 . .
C21 C24 H24B 109.1 . .
H24A C24 H24B 107.9 . .
C26 C25 C24 114.0(17) . .
C26 C25 H25A 108.7 . .
C24 C25 H25A 108.7 . .
C26 C25 H25B 108.7 . .
C24 C25 H25B 108.7 . .
H25A C25 H25B 107.6 . .
C25 C26 C27 114.0(11) . .
C25 C26 H26A 108.8 . .
C27 C26 H26A 108.8 . .
C25 C26 H26B 108.8 . .
C27 C26 H26B 108.8 . .
H26A C26 H26B 107.7 . .
C25' C24' C21 114.5(11) . .
C25' C24' C31 140.6(12) . 11_667
C21 C24' C31 28.0(5) . 11_667
C25' C24' H24C 108.6 . .
C21 C24' H24C 108.6 . .
C31 C24' H24C 86.8 11_667 .
C25' C24' H24D 108.6 . .
C21 C24' H24D 108.6 . .
C31 C24' H24D 100.2 11_667 .
H24C C24' H24D 107.6 . .
C26' C25' C24' 104.3(17) . .
C26' C25' H25C 110.9 . .
C24' C25' H25C 110.9 . .
C26' C25' H25D 110.9 . .
C24' C25' H25D 110.9 . .
H25C C25' H25D 108.9 . .
C25' C26' C27 115.3(11) . .
C25' C26' H26C 108.5 . .
C27 C26' H26C 108.5 . .
C25' C26' H26D 108.5 . .
C27 C26' H26D 108.5 . .
H26C C26' H26D 107.5 . .
C20 C27 C28 74(2) 12_547 .
C20 C27 C31 59(3) 12_547 .
C28 C27 C31 120.0 . .
C20 C27 C26 143(3) 12_547 .
C28 C27 C26 133.4(15) . .
C31 C27 C26 106.2(15) . .
C20 C27 C26' 148(3) 12_547 .
C28 C27 C26' 109.7(14) . .
C31 C27 C26' 130.1(14) . .
C26 C27 C26' 23.9(17) . .
C20 C27 C21 53(2) 12_547 12_547
C28 C27 C21 126.7(7) . 12_547
C31 C27 C21 34.9(14) . 12_547
C26 C27 C21 94.2(13) . 12_547
C26' C27 C21 113.6(12) . 12_547
C20 C27 C19 39.5(12) 12_547 12_547
C28 C27 C19 51.1(10) . 12_547
C31 C27 C19 68.9(10) . 12_547
C26 C27 C19 173.2(17) . 12_547
C26' C27 C19 160.6(17) . 12_547
C21 C27 C19 84.3(9) 12_547 12_547
C20 C28 C29 94.4(4) 12_547 .
C20 C28 C27 31.1(10) 12_547 .
C29 C28 C27 120.0 . .
C20 C28 C19 58.0(13) 12_547 12_547
C29 C28 C19 38.2(11) . 12_547
C27 C28 C19 81.8(11) . 12_547
C20 C28 H28A 141.3 12_547 .
C29 C28 H28A 120.0 . .
C27 C28 H28A 120.0 . .
C19 C28 H28A 158.2 12_547 .
C19 C29 C28 76.0(6) 12_547 .
C19 C29 N3 44.0(6) 12_547 .
C28 C29 N3 120.0 . .
C19 C29 C20 36.3(8) 12_547 12_547
C28 C29 C20 42.6(7) . 12_547
N3 C29 C20 79.1(8) . 12_547
C19 C29 H29A 163.9 12_547 .
C28 C29 H29A 120.0 . .
N3 C29 H29A 120.0 . .
C20 C29 H29A 157.5 12_547 .
N2 N3 C19 119(2) 12_547 12_547
N2 N3 C29 161.2(10) 12_547 .
C19 N3 C29 43(2) 12_547 .
N2 N3 C30 42.8(10) 12_547 .
C19 N3 C30 77(2) 12_547 .
C29 N3 C30 120.0 . .
N2 N3 Co2 80.2(8) 12_547 12_547
C19 N3 Co2 160(2) 12_547 12_547
C29 N3 Co2 118.3(5) . 12_547
C30 N3 Co2 120.9(5) . 12_547
N2 C30 C23 83(2) 12_547 12_547
N2 C30 C31 144.3(6) 12_547 .
C23 C30 C31 125.0(18) 12_547 .
N2 C30 N3 24.8(6) 12_547 .
C23 C30 N3 106.1(18) 12_547 .
C31 C30 N3 120.0 . .
N2 C30 C19 63.1(6) 12_547 12_547
C23 C30 C19 136(3) 12_547 12_547
C31 C30 C19 81.3(5) . 12_547
N3 C30 C19 38.7(5) . 12_547
N2 C30 C22 133.5(11) 12_547 12_547
C23 C30 C22 59(2) 12_547 12_547
C31 C30 C22 65.8(8) . 12_547
N3 C30 C22 143.2(16) . 12_547
C19 C30 C22 128(3) 12_547 12_547
N2 C30 C20 106.5(8) 12_547 12_547
C23 C30 C20 135(4) 12_547 12_547
C31 C30 C20 38.4(8) . 12_547
N3 C30 C20 83.8(8) . 12_547
C19 C30 C20 46.2(6) 12_547 12_547
C22 C30 C20 86.5(15) 12_547 12_547
N2 C30 C21 137.6(12) 12_547 12_547
C23 C30 C21 102(3) 12_547 12_547
C31 C30 C21 28.4(11) . 12_547
N3 C30 C21 121.7(11) . 12_547
C19 C30 C21 87.6(12) 12_547 12_547
C22 C30 C21 45.1(9) 12_547 12_547
C20 C30 C21 42.3(6) 12_547 12_547
N2 C30 H30A 95.5 12_547 .
C23 C30 H30A 31.7 12_547 .
C31 C30 H30A 120.0 . .
N3 C30 H30A 120.0 . .
C19 C30 H30A 158.7 12_547 .
C22 C30 H30A 66.9 12_547 .
C20 C30 H30A 153.1 12_547 .
C21 C30 H30A 110.7 12_547 .
C21 C31 C20 79(3) 12_547 12_547
C21 C31 C30 108.9(10) 12_547 .
C20 C31 C30 95.1(4) 12_547 .
C21 C31 C27 90(2) 12_547 .
C20 C31 C27 32.3(12) 12_547 .
C30 C31 C27 120.0 . .
C21 C31 C22 58.4(19) 12_547 12_547
C20 C31 C22 117(3) 12_547 12_547
C30 C31 C22 62.9(10) . 12_547
C27 C31 C22 144.1(18) . 12_547
C21 C31 C19 110(3) 12_547 12_547
C20 C31 C19 47.1(7) 12_547 12_547
C30 C31 C19 52.1(6) . 12_547
C27 C31 C19 67.9(6) . 12_547
C22 C31 C19 104.1(11) 12_547 12_547
C21 C31 C24' 48.7(10) 12_547 12_547
C20 C31 C24' 95.6(14) 12_547 12_547
C30 C31 C24' 152.3(9) . 12_547
C27 C31 C24' 80.7(12) . 12_547
C22 C31 C24' 89.4(13) 12_547 12_547
C19 C31 C24' 142.6(15) 12_547 12_547
C21 C31 H31A 70.6 12_547 .
C20 C31 H31A 139.2 12_547 .
C30 C31 H31A 120.0 . .
C27 C31 H31A 120.0 . .
C22 C31 H31A 69.2 12_547 .
C19 C31 H31A 172.1 12_547 .
C24' C31 H31A 43.7 12_547 .
C13 O1 Co1 128.0(3) . .
C13 O2 Co2 141.4(3) . .
C15 O3 Co1 141.7(3) . 6_664
C14 O4 Co1 135.7(3) . 8_644
C14 O4 Co2 89.1(3) . 11_666
Co1 O4 Co2 110.10(14) 8_644 11_666
C14 O5 Co2 89.6(3) . 11_666
C15 O6 Co2 126.7(4) . 6_664
C3S N1S C2S 109(3) . .
C3S N1S C1S 134(3) . .
C2S N1S C1S 111(3) . .
O1S C3S N1S 113(3) . .
O1S C3S H3SA 123.4 . .
N1S C3S H3SA 123.4 . .
C3S' N1S' C2S' 103(4) . .
C3S' N1S' C1S' 134(4) . .
C2S' N1S' C1S' 111(3) . .
N1S' C1S' H1SD 109.5 . .
N1S' C1S' H1SE 109.5 . .
H1SD C1S' H1SE 109.5 . .
N1S' C1S' H1SF 109.5 . .
H1SD C1S' H1SF 109.5 . .
H1SE C1S' H1SF 109.5 . .
N1S' C2S' H2SD 109.5 . .
N1S' C2S' H2SE 109.5 . .
H2SD C2S' H2SE 109.5 . .
N1S' C2S' H2SF 109.5 . .
H2SD C2S' H2SF 109.5 . .
H2SE C2S' H2SF 109.5 . .
O1S' C3S' N1S' 114(3) . .
O1S' C3S' H3SB 123.0 . .
N1S' C3S' H3SB 123.0 . .

loop_
_geom_bond_atom_site_label_1
_geom_bond_atom_site_label_2
_geom_bond_distance
_geom_bond_site_symmetry_2
Co1 O1 2.076(3) .
Co1 O1 2.076(3) 13_656
Co1 O3 2.139(3) 17
Co1 O3 2.139(3) 8_645
Co1 O4 2.152(3) 12_546
Co1 O4 2.152(3) 6_665
Co2 O6 1.978(4) 8_645
Co2 O2 2.022(4) .
Co2 O7' 2.104(10) .
Co2 O7 2.106(5) .
Co2 N2 2.124(6) .
Co2 N3 2.14(4) 11_667
Co2 O4 2.159(3) 12_546
Co2 O5 2.161(4) 12_546
Co2 C14 2.487(5) 12_546
C1 C2 1.385(6) .
C1 C6 1.387(7) .
C1 C13 1.516(6) .
C2 C3 1.387(6) .
C2 H2 0.9300 .
C3 C4 1.388(7) .
C3 C14 1.486(6) .
C4 C5 1.391(7) .
C4 H4 0.9300 .
C5 C6 1.402(7) .
C5 C7 1.490(7) .
C6 H6 0.9300 .
C7 C8 1.382(8) .
C7 C12 1.387(7) .
C8 C9 1.388(8) .
C8 H8 0.9300 .
C9 C10 1.394(8) .
C9 H9 0.9300 .
C10 C11 1.375(7) .
C10 C15 1.506(7) .
C11 C12 1.389(7) .
C11 H11 0.9300 .
C12 H12 0.9300 .
C13 O1 1.238(6) .
C13 O2 1.255(6) .
C14 O5 1.248(6) .
C14 O4 1.270(6) .
C14 Co2 2.487(5) 11_666
C15 O3 1.239(6) .
C15 O6 1.276(6) .
N1 C18 1.297(9) .
N1 C17 1.456(9) .
N1 C16 1.466(9) .
C16 H16A 0.9600 .
C16 H16B 0.9600 .
C16 H16C 0.9600 .
C17 H17A 0.9600 .
C17 H17B 0.9600 .
C17 H17C 0.9600 .
C18 O7 1.254(9) .
C18 H18 0.9300 .
N1' C18' 1.295(13) .
N1' C17' 1.463(11) .
N1' C16' 1.463(11) .
C16' H16D 0.9600 .
C16' H16E 0.9600 .
C16' H16F 0.9600 .
C17' H17D 0.9600 .
C17' H17E 0.9600 .
C17' H17F 0.9600 .
C18' O7' 1.251(13) .
C18' H18A 0.9300 .
N2 N3 0.63(5) 11_667
N2 C30 1.02(4) 11_667
N2 C19 1.3900 .
N2 C23 1.3900 .
C19 C29 0.94(5) 11_667
C19 N3 0.97(4) 11_667
C19 C20 1.3900 .
C19 C28 1.48(3) 11_667
C19 C30 1.51(4) 11_667
C19 C27 1.880(11) 11_667
C19 C31 1.89(3) 11_667
C19 H19A 0.9601 .
C20 C27 0.742(11) 11_667
C20 C31 1.19(3) 11_667
C20 C28 1.38(4) 11_667
C20 C21 1.3900 .
C20 C30 1.91(4) 11_667
C20 C29 2.03(5) 11_667
C20 H20A 0.9600 .
C21 C31 0.97(3) 11_667
C21 C22 1.3900 .
C21 C24' 1.558(11) .
C21 C24 1.560(10) .
C21 C27 1.704(15) 11_667
C21 C30 1.94(4) 11_667
C22 C23 1.3900 .
C22 C30 1.59(4) 11_667
C22 C31 1.63(3) 11_667
C22 H22A 0.9601 .
C23 C30 1.08(3) 11_667
C23 H23A 0.9602 .
C24 C25 1.558(11) .
C24 H24A 0.9700 .
C24 H24B 0.9700 .
C25 C26 1.546(10) .
C25 H25A 0.9700 .
C25 H25B 0.9700 .
C26 C27 1.550(10) .
C26 H26A 0.9700 .
C26 H26B 0.9700 .
C24' C25' 1.550(11) .
C24' C31 2.02(3) 11_667
C24' H24C 0.9700 .
C24' H24D 0.9700 .
C25' C26' 1.547(10) .
C25' H25C 0.9700 .
C25' H25D 0.9700 .
C26' C27 1.551(10) .
C26' H26C 0.9700 .
C26' H26D 0.9700 .
C27 C20 0.74(3) 12_547
C27 C28 1.3900 .
C27 C31 1.3900 .
C27 C21 1.70(4) 12_547
C27 C19 1.880(13) 12_547
C28 C20 1.38(3) 12_547
C28 C29 1.3900 .
C28 C19 1.479(19) 12_547
C28 H28A 0.9600 .
C29 C19 0.94(3) 12_547
C29 N3 1.3900 .
C29 C20 2.03(2) 12_547
C29 H29A 0.9596 .
N3 N2 0.630(11) 12_547
N3 C19 0.967(11) 12_547
N3 C30 1.3900 .
N3 Co2 2.139(6) 12_547
C30 N2 1.021(12) 12_547
C30 C23 1.08(3) 12_547
C30 C31 1.3900 .
C30 C19 1.51(3) 12_547
C30 C22 1.59(4) 12_547
C30 C20 1.91(2) 12_547
C30 C21 1.94(3) 12_547
C30 H30A 0.9602 .
C31 C21 0.97(4) 12_547
C31 C20 1.19(4) 12_547
C31 C22 1.63(4) 12_547
C31 C19 1.89(3) 12_547
C31 C24' 2.019(15) 12_547
C31 H31A 0.9600 .
O3 Co1 2.139(3) 6_664
O4 Co1 2.152(3) 8_644
O4 Co2 2.159(3) 11_666
O5 Co2 2.161(4) 11_666
O6 Co2 1.978(4) 6_664
N1S C3S 1.297(13) .
N1S C2S 1.466(11) .
N1S C1S 1.466(11) .
C1S H1SA 0.9600 .
C1S H1SB 0.9600 .
C1S H1SC 0.9600 .
C2S H2SA 0.9600 .
C2S H2SB 0.9600 .
C2S H2SC 0.9600 .
C3S O1S 1.254(13) .
C3S H3SA 0.9300 .
N1S' C3S' 1.292(13) .
N1S' C2S' 1.466(11) .
N1S' C1S' 1.467(11) .
C1S' H1SD 0.9600 .
C1S' H1SE 0.9600 .
C1S' H1SF 0.9600 .
C2S' H2SD 0.9600 .
C2S' H2SE 0.9600 .
C2S' H2SF 0.9600 .
C3S' O1S' 1.252(13) .
C3S' H3SB 0.9300 .

loop_
_geom_torsion_atom_site_label_1
_geom_torsion_atom_site_label_2
_geom_torsion_atom_site_label_3
_geom_torsion_atom_site_label_4
_geom_torsion
_geom_torsion_site_symmetry_1
_geom_torsion_site_symmetry_4
C6 C1 C2 C3 2.5(7) . .
C13 C1 C2 C3 -176.8(4) . .
C1 C2 C3 C4 -0.1(7) . .
C1 C2 C3 C14 -176.7(4) . .
C2 C3 C4 C5 -2.3(8) . .
C14 C3 C4 C5 174.2(5) . .
C3 C4 C5 C6 2.2(8) . .
C3 C4 C5 C7 -174.1(5) . .
C2 C1 C6 C5 -2.7(8) . .
C13 C1 C6 C5 176.6(5) . .
C4 C5 C6 C1 0.4(8) . .
C7 C5 C6 C1 176.6(5) . .
C4 C5 C7 C8 133.6(6) . .
C6 C5 C7 C8 -42.5(8) . .
C4 C5 C7 C12 -43.2(8) . .
C6 C5 C7 C12 140.7(6) . .
C12 C7 C8 C9 1.8(10) . .
C5 C7 C8 C9 -175.1(6) . .
C7 C8 C9 C10 -0.5(11) . .
C8 C9 C10 C11 -1.1(10) . .
C8 C9 C10 C15 178.3(6) . .
C9 C10 C11 C12 1.5(9) . .
C15 C10 C11 C12 -177.9(5) . .
C8 C7 C12 C11 -1.4(9) . .
C5 C7 C12 C11 175.4(5) . .
C10 C11 C12 C7 -0.2(9) . .
C2 C1 C13 O1 -170.6(4) . .
C6 C1 C13 O1 10.1(7) . .
C2 C1 C13 O2 9.6(7) . .
C6 C1 C13 O2 -169.7(5) . .
C4 C3 C14 O5 -159.0(5) . .
C2 C3 C14 O5 17.6(7) . .
C4 C3 C14 O4 16.0(7) . .
C2 C3 C14 O4 -167.5(4) . .
C4 C3 C14 Co2 -76(2) . 11_666
C2 C3 C14 Co2 100.7(19) . 11_666
C11 C10 C15 O3 10.1(8) . .
C9 C10 C15 O3 -169.3(6) . .
C11 C10 C15 O6 -168.1(6) . .
C9 C10 C15 O6 12.4(8) . .
C17 N1 C18 O7 178.0(14) . .
C16 N1 C18 O7 5(2) . .
N1 C18 O7 Co2 -158.0(11) . .
O6 Co2 O7 C18 -51.5(13) 8_645 .
O2 Co2 O7 C18 41.4(12) . .
O7' Co2 O7 C18 172(20) . .
N2 Co2 O7 C18 -147.4(13) . .
N3 Co2 O7 C18 -137.1(14) 11_667 .
O4 Co2 O7 C18 122.7(10) 12_546 .
O5 Co2 O7 C18 133.7(12) 12_546 .
C14 Co2 O7 C18 134.1(10) 12_546 .
C17' N1' C18' O7' 171(7) . .
C16' N1' C18' O7' 5(10) . .
N1' C18' O7' Co2 -160(6) . .
O6 Co2 O7' C18' -46(7) 8_645 .
O2 Co2 O7' C18' 47(7) . .
O7 Co2 O7' C18' -2(14) . .
N2 Co2 O7' C18' -140(7) . .
N3 Co2 O7' C18' -131(7) 11_667 .
O4 Co2 O7' C18' 145(4) 12_546 .
O5 Co2 O7' C18' 141(7) 12_546 .
C14 Co2 O7' C18' 144(6) 12_546 .
O6 Co2 N2 N3 47.4(16) 8_645 11_667
O2 Co2 N2 N3 177.5(15) . 11_667
O7' Co2 N2 N3 149(3) . 11_667
O7 Co2 N2 N3 142.6(17) . 11_667
O4 Co2 N2 N3 -54.4(16) 12_546 11_667
O5 Co2 N2 N3 -113.1(16) 12_546 11_667
C14 Co2 N2 N3 -83.4(16) 12_546 11_667
O6 Co2 N2 C30 -87(4) 8_645 11_667
O2 Co2 N2 C30 43(5) . 11_667
O7' Co2 N2 C30 14(5) . 11_667
O7 Co2 N2 C30 8(4) . 11_667
N3 Co2 N2 C30 -134(4) 11_667 11_667
O4 Co2 N2 C30 171(4) 12_546 11_667
O5 Co2 N2 C30 113(4) 12_546 11_667
C14 Co2 N2 C30 142(4) 12_546 11_667
O6 Co2 N2 C19 44.1(5) 8_645 .
O2 Co2 N2 C19 174.2(9) . .
O7' Co2 N2 C19 145(2) . .
O7 Co2 N2 C19 139.3(7) . .
N3 Co2 N2 C19 -3.3(15) 11_667 .
O4 Co2 N2 C19 -57.7(5) 12_546 .
O5 Co2 N2 C19 -116.4(5) 12_546 .
C14 Co2 N2 C19 -86.7(5) 12_546 .
O6 Co2 N2 C23 -143.5(5) 8_645 .
O2 Co2 N2 C23 -13.4(15) . .
O7' Co2 N2 C23 -42(2) . .
O7 Co2 N2 C23 -48.3(7) . .
N3 Co2 N2 C23 169.1(18) 11_667 .
O4 Co2 N2 C23 114.7(5) 12_546 .
O5 Co2 N2 C23 56.0(5) 12_546 .
C14 Co2 N2 C23 85.8(5) 12_546 .
N3 N2 C19 C29 7.7(19) 11_667 11_667
C30 N2 C19 C29 176(2) 11_667 11_667
C23 N2 C19 C29 -159.3(14) . 11_667
Co2 N2 C19 C29 13.1(13) . 11_667
C30 N2 C19 N3 168(4) 11_667 11_667
C23 N2 C19 N3 -167(3) . 11_667
Co2 N2 C19 N3 5(3) . 11_667
N3 N2 C19 C20 167(3) 11_667 .
C30 N2 C19 C20 -25.1(13) 11_667 .
C23 N2 C19 C20 0.0 . .
Co2 N2 C19 C20 172.4(7) . .
N3 N2 C19 C28 165(26) 11_667 11_667
C30 N2 C19 C28 -27(25) 11_667 11_667
C23 N2 C19 C28 -2(25) . 11_667
Co2 N2 C19 C28 170(25) . 11_667
N3 N2 C19 C30 -168(4) 11_667 11_667
C23 N2 C19 C30 25.1(13) . 11_667
Co2 N2 C19 C30 -162.5(15) . 11_667
N3 N2 C19 C27 -172(3) 11_667 11_667
C30 N2 C19 C27 -4.4(11) 11_667 11_667
C23 N2 C19 C27 20.7(7) . 11_667
Co2 N2 C19 C27 -166.9(8) . 11_667
N3 N2 C19 C31 -171(3) 11_667 11_667
C30 N2 C19 C31 -2.9(8) 11_667 11_667
C23 N2 C19 C31 22.2(6) . 11_667
Co2 N2 C19 C31 -165.4(7) . 11_667
C29 C19 C20 C27 -73.5(17) 11_667 11_667
N3 C19 C20 C27 136(3) 11_667 11_667
N2 C19 C20 C27 127.9(15) . 11_667
C28 C19 C20 C27 -52.2(14) 11_667 11_667
C30 C19 C20 C27 111.6(17) 11_667 11_667
C31 C19 C20 C27 90.9(16) 11_667 11_667
C29 C19 C20 C31 -164.4(15) 11_667 11_667
N3 C19 C20 C31 45(3) 11_667 11_667
N2 C19 C20 C31 37.0(8) . 11_667
C28 C19 C20 C31 -143.1(12) 11_667 11_667
C30 C19 C20 C31 20.7(7) 11_667 11_667
C27 C19 C20 C31 -90.9(16) 11_667 11_667
C29 C19 C20 C28 -21.3(9) 11_667 11_667
N3 C19 C20 C28 -171(4) 11_667 11_667
N2 C19 C20 C28 -179.9(12) . 11_667
C30 C19 C20 C28 163.8(13) 11_667 11_667
C27 C19 C20 C28 52.2(14) 11_667 11_667
C31 C19 C20 C28 143.1(12) 11_667 11_667
C29 C19 C20 C21 158.6(14) 11_667 .
N3 C19 C20 C21 8(3) 11_667 .
N2 C19 C20 C21 0.0 . .
C28 C19 C20 C21 179.9(12) 11_667 .
C30 C19 C20 C21 -16.3(5) 11_667 .
C27 C19 C20 C21 -127.9(15) 11_667 .
C31 C19 C20 C21 -37.0(8) 11_667 .
C29 C19 C20 C30 174.9(15) 11_667 11_667
N3 C19 C20 C30 25(2) 11_667 11_667
N2 C19 C20 C30 16.3(5) . 11_667
C28 C19 C20 C30 -163.8(13) 11_667 11_667
C27 C19 C20 C30 -111.6(17) 11_667 11_667
C31 C19 C20 C30 -20.7(7) 11_667 11_667
N3 C19 C20 C29 -150(4) 11_667 11_667
N2 C19 C20 C29 -158.6(14) . 11_667
C28 C19 C20 C29 21.3(9) 11_667 11_667
C30 C19 C20 C29 -174.9(15) 11_667 11_667
C27 C19 C20 C29 73.5(17) 11_667 11_667
C31 C19 C20 C29 164.4(15) 11_667 11_667
C27 C20 C21 C31 -75.5(15) 11_667 11_667
C28 C20 C21 C31 -121(14) 11_667 11_667
C19 C20 C21 C31 60.7(15) . 11_667
C30 C20 C21 C31 47.1(16) 11_667 11_667
C29 C20 C21 C31 74(2) 11_667 11_667
C27 C20 C21 C22 -136.1(13) 11_667 .
C31 C20 C21 C22 -60.7(15) 11_667 .
C28 C20 C21 C22 179(100) 11_667 .
C19 C20 C21 C22 0.0 . .
C30 C20 C21 C22 -13.5(5) 11_667 .
C29 C20 C21 C22 13.6(13) 11_667 .
C27 C20 C21 C24' 16.7(17) 11_667 .
C31 C20 C21 C24' 92(2) 11_667 .
C28 C20 C21 C24' -29(14) 11_667 .
C19 C20 C21 C24' 152.8(15) . .
C30 C20 C21 C24' 139.3(15) 11_667 .
C29 C20 C21 C24' 166.4(19) 11_667 .
C27 C20 C21 C24 46.4(15) 11_667 .
C31 C20 C21 C24 121.9(18) 11_667 .
C28 C20 C21 C24 1(14) 11_667 .
C19 C20 C21 C24 -177.5(12) . .
C30 C20 C21 C24 169.0(13) 11_667 .
C29 C20 C21 C24 -163.9(16) 11_667 .
C31 C20 C21 C27 75.5(15) 11_667 11_667
C28 C20 C21 C27 -45(13) 11_667 11_667
C19 C20 C21 C27 136.1(13) . 11_667
C30 C20 C21 C27 122.6(15) 11_667 11_667
C29 C20 C21 C27 150(2) 11_667 11_667
C27 C20 C21 C30 -122.6(15) 11_667 11_667
C31 C20 C21 C30 -47.1(16) 11_667 11_667
C28 C20 C21 C30 -168(14) 11_667 11_667
C19 C20 C21 C30 13.5(4) . 11_667
C29 C20 C21 C30 27.1(10) 11_667 11_667
C31 C21 C22 C23 -47.4(17) 11_667 .
C20 C21 C22 C23 0.0 . .
C24' C21 C22 C23 -150.0(12) . .
C24 C21 C22 C23 177.8(11) . .
C27 C21 C22 C23 -25.2(8) 11_667 .
C30 C21 C22 C23 -15.5(8) 11_667 .
C31 C21 C22 C30 -31.9(11) 11_667 11_667
C20 C21 C22 C30 15.5(8) . 11_667
C24' C21 C22 C30 -134.4(15) . 11_667
C24 C21 C22 C30 -166.7(13) . 11_667
C27 C21 C22 C30 -9.6(9) 11_667 11_667
C20 C21 C22 C31 47.4(17) . 11_667
C24' C21 C22 C31 -103(2) . 11_667
C24 C21 C22 C31 -135(2) . 11_667
C27 C21 C22 C31 22.3(16) 11_667 11_667
C30 C21 C22 C31 31.9(11) 11_667 11_667
C21 C22 C23 C30 23.4(17) . 11_667
C31 C22 C23 C30 -2.7(8) 11_667 11_667
C21 C22 C23 N2 0.0 . .
C30 C22 C23 N2 -23.4(17) 11_667 .
C31 C22 C23 N2 -26.1(10) 11_667 .
N3 N2 C23 C30 -51(5) 11_667 11_667
C19 N2 C23 C30 -32(2) . 11_667
Co2 N2 C23 C30 155(2) . 11_667
N3 N2 C23 C22 -19(5) 11_667 .
C30 N2 C23 C22 32(2) 11_667 .
C19 N2 C23 C22 0.0 . .
Co2 N2 C23 C22 -172.4(7) . .
C31 C21 C24 C25 -31(4) 11_667 .
C20 C21 C24 C25 -107(2) . .
C22 C21 C24 C25 75(2) . .
C24' C21 C24 C25 -38(3) . .
C27 C21 C24 C25 -88(2) 11_667 .
C30 C21 C24 C25 34(6) 11_667 .
C21 C24 C25 C26 162(2) . .
C24 C25 C26 C27 -54(3) . .
C31 C21 C24' C25' -162(3) 11_667 .
C20 C21 C24' C25' 138(2) . .
C22 C21 C24' C25' -70(3) . .
C24 C21 C24' C25' 13(2) . .
C27 C21 C24' C25' 145(3) 11_667 .
C30 C21 C24' C25' -141(3) 11_667 .
C20 C21 C24' C31 -60(2) . 11_667
C22 C21 C24' C31 92(2) . 11_667
C24 C21 C24' C31 175(4) . 11_667
C27 C21 C24' C31 -53(2) 11_667 11_667
C30 C21 C24' C31 21.4(14) 11_667 11_667
C21 C24' C25' C26' 176(2) . .
C31 C24' C25' C26' 163(3) 11_667 .
C24' C25' C26' C27 53(3) . .
C25 C26 C27 C20 -150(5) . 12_547
C25 C26 C27 C28 82(3) . .
C25 C26 C27 C31 -91(2) . .
C25 C26 C27 C26' 90(4) . .
C25 C26 C27 C21 -124(3) . 12_547
C25 C26 C27 C19 -47(15) . 12_547
C25' C26' C27 C20 152(5) . 12_547
C25' C26' C27 C28 61(3) . .
C25' C26' C27 C31 -114(2) . .
C25' C26' C27 C26 -113(4) . .
C25' C26' C27 C21 -150(3) . 12_547
C25' C26' C27 C19 53(7) . 12_547
C31 C27 C28 C20 -38(3) . 12_547
C26 C27 C28 C20 150(3) . 12_547
C26' C27 C28 C20 146(3) . 12_547
C21 C27 C28 C20 3.3(12) 12_547 12_547
C19 C27 C28 C20 -37.1(15) 12_547 12_547
C20 C27 C28 C29 38(3) 12_547 .
C31 C27 C28 C29 0.0 . .
C26 C27 C28 C29 -172.3(11) . .
C26' C27 C28 C29 -175.6(11) . .
C21 C27 C28 C29 41.3(18) 12_547 .
C19 C27 C28 C29 1.0(16) 12_547 .
C20 C27 C28 C19 37.1(15) 12_547 12_547
C31 C27 C28 C19 -1.0(16) . 12_547
C26 C27 C28 C19 -173.2(19) . 12_547
C26' C27 C28 C19 -177(2) . 12_547
C21 C27 C28 C19 40.4(9) 12_547 12_547
C20 C28 C29 C19 17.0(12) 12_547 12_547
C27 C28 C29 C19 -2(3) . 12_547
C20 C28 C29 N3 18.6(17) 12_547 .
C27 C28 C29 N3 0.0 . .
C19 C28 C29 N3 2(3) 12_547 .
C27 C28 C29 C20 -18.6(17) . 12_547
C19 C28 C29 C20 -17.0(12) 12_547 12_547
C19 C29 N3 N2 -19(7) 12_547 12_547
C28 C29 N3 N2 -21(5) . 12_547
C20 C29 N3 N2 -8(6) 12_547 12_547
C28 C29 N3 C19 -2(4) . 12_547
C20 C29 N3 C19 11(3) 12_547 12_547
C19 C29 N3 C30 2(4) 12_547 .
C28 C29 N3 C30 0.0 . .
C20 C29 N3 C30 12.7(12) 12_547 .
C19 C29 N3 Co2 172(4) 12_547 12_547
C28 C29 N3 Co2 170.0(6) . 12_547
C20 C29 N3 Co2 -177.3(12) 12_547 12_547
C19 N3 C30 N2 -169(3) 12_547 12_547
C29 N3 C30 N2 -170(2) . 12_547
Co2 N3 C30 N2 20.1(19) 12_547 12_547
N2 N3 C30 C23 21(4) 12_547 12_547
C19 N3 C30 C23 -147(5) 12_547 12_547
C29 N3 C30 C23 -149(3) . 12_547
Co2 N3 C30 C23 41(3) 12_547 12_547
N2 N3 C30 C31 170(2) 12_547 .
C19 N3 C30 C31 2(2) 12_547 .
C29 N3 C30 C31 0.0 . .
Co2 N3 C30 C31 -169.7(7) 12_547 .
N2 N3 C30 C19 169(3) 12_547 12_547
C29 N3 C30 C19 -2(2) . 12_547
Co2 N3 C30 C19 -171(3) 12_547 12_547
N2 N3 C30 C22 81(3) 12_547 12_547
C19 N3 C30 C22 -88(4) 12_547 12_547
C29 N3 C30 C22 -89.0(18) . 12_547
Co2 N3 C30 C22 101.3(19) 12_547 12_547
N2 N3 C30 C20 157(2) 12_547 12_547
C19 N3 C30 C20 -11.9(14) 12_547 12_547
C29 N3 C30 C20 -13.4(12) . 12_547
Co2 N3 C30 C20 176.9(12) 12_547 12_547
N2 N3 C30 C21 137(2) 12_547 12_547
C19 N3 C30 C21 -31.6(17) 12_547 12_547
C29 N3 C30 C21 -33.1(13) . 12_547
Co2 N3 C30 C21 157.2(12) 12_547 12_547
N2 C30 C31 C21 -95(3) 12_547 12_547
C23 C30 C31 C21 41(2) 12_547 12_547
N3 C30 C31 C21 -102(2) . 12_547
C19 C30 C31 C21 -101(3) 12_547 12_547
C22 C30 C31 C21 37.0(13) 12_547 12_547
C20 C30 C31 C21 -80(3) 12_547 12_547
N2 C30 C31 C20 -15(3) 12_547 12_547
C23 C30 C31 C20 121(5) 12_547 12_547
N3 C30 C31 C20 -21.7(18) . 12_547
C19 C30 C31 C20 -20.8(8) 12_547 12_547
C22 C30 C31 C20 117(3) 12_547 12_547
C21 C30 C31 C20 80(3) 12_547 12_547
N2 C30 C31 C27 7.0(17) 12_547 .
C23 C30 C31 C27 143(3) 12_547 .
N3 C30 C31 C27 0.0 . .
C19 C30 C31 C27 1.0(16) 12_547 .
C22 C30 C31 C27 139.0(19) 12_547 .
C20 C30 C31 C27 21.7(18) 12_547 .
C21 C30 C31 C27 102(2) 12_547 .
N2 C30 C31 C22 -132(2) 12_547 12_547
C23 C30 C31 C22 3.6(14) 12_547 12_547
N3 C30 C31 C22 -139.0(19) . 12_547
C19 C30 C31 C22 -138(3) 12_547 12_547
C20 C30 C31 C22 -117(3) 12_547 12_547
C21 C30 C31 C22 -37.0(13) 12_547 12_547
N2 C30 C31 C19 6(3) 12_547 12_547
C23 C30 C31 C19 142(5) 12_547 12_547
N3 C30 C31 C19 -1.0(16) . 12_547
C22 C30 C31 C19 138(3) 12_547 12_547
C20 C30 C31 C19 20.8(8) 12_547 12_547
C21 C30 C31 C19 101(3) 12_547 12_547
N2 C30 C31 C24' -127(3) 12_547 12_547
C23 C30 C31 C24' 9(4) 12_547 12_547
N3 C30 C31 C24' -134(3) . 12_547
C19 C30 C31 C24' -133(3) 12_547 12_547
C22 C30 C31 C24' 5(3) 12_547 12_547
C20 C30 C31 C24' -112(3) 12_547 12_547
C21 C30 C31 C24' -32(3) 12_547 12_547
C20 C27 C31 C21 69(3) 12_547 12_547
C28 C27 C31 C21 112.3(13) . 12_547
C26 C27 C31 C21 -73.6(14) . 12_547
C26' C27 C31 C21 -73.1(16) . 12_547
C19 C27 C31 C21 111(2) 12_547 12_547
C28 C27 C31 C20 44(3) . 12_547
C26 C27 C31 C20 -142(3) . 12_547
C26' C27 C31 C20 -142(3) . 12_547
C21 C27 C31 C20 -69(3) 12_547 12_547
C19 C27 C31 C20 42.9(15) 12_547 12_547
C20 C27 C31 C30 -44(3) 12_547 .
C28 C27 C31 C30 0.0 . .
C26 C27 C31 C30 174.2(8) . .
C26' C27 C31 C30 174.6(13) . .
C21 C27 C31 C30 -112.3(13) 12_547 .
C19 C27 C31 C30 -0.8(13) 12_547 .
C20 C27 C31 C22 41(2) 12_547 12_547
C28 C27 C31 C22 84.3(15) . 12_547
C26 C27 C31 C22 -101.5(17) . 12_547
C26' C27 C31 C22 -101.1(19) . 12_547
C21 C27 C31 C22 -28.0(17) 12_547 12_547
C19 C27 C31 C22 83.5(15) 12_547 12_547
C20 C27 C31 C19 -42.9(15) 12_547 12_547
C28 C27 C31 C19 0.8(13) . 12_547
C26 C27 C31 C19 175.0(16) . 12_547
C26' C27 C31 C19 175.4(19) . 12_547
C21 C27 C31 C19 -111(2) 12_547 12_547
C20 C27 C31 C24' 117(3) 12_547 12_547
C28 C27 C31 C24' 160.2(9) . 12_547
C26 C27 C31 C24' -25.7(11) . 12_547
C26' C27 C31 C24' -25.2(15) . 12_547
C21 C27 C31 C24' 47.9(12) 12_547 12_547
C19 C27 C31 C24' 159.4(17) 12_547 12_547
O2 C13 O1 Co1 3.9(8) . .
C1 C13 O1 Co1 -175.9(3) . .
O1 Co1 O1 C13 147(20) 13_656 .
O3 Co1 O1 C13 -126.3(4) 17 .
O3 Co1 O1 C13 53.7(4) 8_645 .
O4 Co1 O1 C13 -37.3(4) 12_546 .
O4 Co1 O1 C13 142.7(4) 6_665 .
O1 C13 O2 Co2 15.2(10) . .
C1 C13 O2 Co2 -165.0(5) . .
O6 Co2 O2 C13 -92.1(6) 8_645 .
O7' Co2 O2 C13 165(2) . .
O7 Co2 O2 C13 172.2(8) . .
N2 Co2 O2 C13 137.5(11) . .
N3 Co2 O2 C13 -66(25) 11_667 .
O4 Co2 O2 C13 8.9(6) 12_546 .
O5 Co2 O2 C13 69.6(6) 12_546 .
C14 Co2 O2 C13 39.5(7) 12_546 .
O6 C15 O3 Co1 -6.0(10) . 6_664
C10 C15 O3 Co1 176.0(4) . 6_664
O5 C14 O4 Co1 -111.1(5) . 8_644
C3 C14 O4 Co1 74.0(6) . 8_644
Co2 C14 O4 Co1 -118.4(4) 11_666 8_644
O5 C14 O4 Co2 7.3(5) . 11_666
C3 C14 O4 Co2 -167.6(4) . 11_666
O4 C14 O5 Co2 -7.3(5) . 11_666
C3 C14 O5 Co2 167.7(4) . 11_666
O3 C15 O6 Co2 14.5(9) . 6_664
C10 C15 O6 Co2 -167.5(4) . 6_664
C2S N1S C3S O1S -172(4) . .
C1S N1S C3S O1S -25(7) . .
C2S' N1S' C3S' O1S' 73(7) . .
C1S' N1S' C3S' O1S' -150(5) . .
